data_8103744
loop_
_publ_author_name
'Etschmann, B.E.'
'Oishi, S.'
'Streltsov, V.'
'Ishizawa, N.'

_publ_section_title
;
 A synchrotron X-ray diffraction analysis of near-stoichiometric Li Nb O3
;
_journal_name_full 'Zeitschrift fuer Kristallographie (149,1979-)'
_journal_page_first 455
_journal_page_last 461
_journal_volume 216
_journal_year 2001
_chemical_formula_sum 'Li Nb O3'
_chemical_name_systematic 'Li (Nb O3)'
_space_group_IT_number 161
_symmetry_space_group_name_Hall 'R 3 -2"c'
_symmetry_space_group_name_H-M 'R 3 c :H'
_cell_angle_alpha 90
_cell_angle_beta 90
_cell_angle_gamma 120
_cell_formula_units_Z 6
_cell_length_a 5.1381
_cell_length_b 5.1381
_cell_length_c 13.8481
_cell_volume 316.611
_citation_journal_id_ASTM ZEKRDZ
_cod_data_source_file Etschmann_ZEKRDZ_2001_73.cif
_cod_data_source_block Li1Nb1O3
_cod_original_formula_sum 'Li1 Nb1 O3'
_cod_database_code 8103744

loop_
_symmetry_equiv_pos_as_xyz
x,y,z
-y,x-y,z
-x+y,-x,z
-y,-x,z+1/2
x,x-y,z+1/2
-x+y,y,z+1/2
x+2/3,y+1/3,z+1/3
-y+2/3,x-y+1/3,z+1/3
-x+y+2/3,-x+1/3,z+1/3
-y+2/3,-x+1/3,z+5/6
x+2/3,x-y+1/3,z+5/6
-x+y+2/3,y+1/3,z+5/6
x+1/3,y+2/3,z+2/3
-y+1/3,x-y+2/3,z+2/3
-x+y+1/3,-x+2/3,z+2/3
-y+1/3,-x+2/3,z+7/6
x+1/3,x-y+2/3,z+7/6
-x+y+1/3,y+2/3,z+7/6

loop_
_atom_site_label
_atom_site_type_symbol
_atom_site_fract_x
_atom_site_fract_y
_atom_site_fract_z
_atom_site_occupancy
_atom_site_U_iso_or_equiv
O1 O-2 0.0464 0.3436 0.08333 1 0.0
Li1 Li+1 0 0 0.3014 1 0.0
Nb1 Nb+5 0 0 0.0198 1 0.0
